data_2234411
loop_
_publ_author_name
'Wei, Yun'
'Pang, Ting'
'Liu, Jiacheng'
'Li, Meng'
'Liang, Lili'

_publ_section_title
;
 Aquachlorido{6,6'-dimethoxy-2,2'-[ethane-1,2-diylbis(nitrilomethanylylidene)]diphenolato-\k^2^<i>O</i>^1^,<i>N</i>,<i>N</i>',<i>O</i>^1'^}cobalt(III)
 dimethylformamide monosolvate
;
_journal_coeditor_code SU2386
_journal_issue 4
_journal_name_full 'Acta Crystallographica Section E'
_journal_page_first m455
_journal_page_last m456
_journal_paper_doi 10.1107/S1600536812011324
_journal_volume 68
_journal_year 2012
_chemical_formula_iupac '[Co (C18 H18 N2 O4) Cl (H2 O)], C3 H7 N O'
_chemical_formula_moiety 'C18 H20 Cl Co N2 O5, C3 H7 N O'
_chemical_formula_sum 'C21 H27 Cl Co N3 O6'
_chemical_formula_weight 511.84
_chemical_name_systematic
'Aquachlorido{6,6'-dimethoxy-2,2'-[ethane-1,2-diylbis(nitrilomethanylylidene)]diphenolato-\k^2^<i>O</i>^1^,<i>N</i>,<i>N</i>',<i>O</i>^1'^}cobalt(III) dimethylformamide monosolvate'
_space_group_IT_number 14
_symmetry_cell_setting monoclinic
_symmetry_space_group_name_Hall '-P 2ybc'
_symmetry_space_group_name_H-M 'P 1 21/c 1'
_atom_sites_solution_hydrogens geom
_atom_sites_solution_primary direct
_atom_sites_solution_secondary difmap
_audit_creation_method SHELXL-97
_cell_angle_alpha 90.00
_cell_angle_beta 110.198(6)
_cell_angle_gamma 90.00
_cell_formula_units_Z 4
_cell_length_a 13.1384(13)
_cell_length_b 13.3144(19)
_cell_length_c 14.0120(9)
_cell_measurement_reflns_used 2594
_cell_measurement_temperature 293(2)
_cell_measurement_theta_max 22.52
_cell_measurement_theta_min 2.25
_cell_volume 2300.4(4)
_computing_cell_refinement 'SAINT (Bruker, 2008)'
_computing_data_collection 'APEX2 (Bruker, 2008)'
_computing_data_reduction 'SAINT (Bruker, 2008)'
_computing_molecular_graphics 'SHELXTL (Sheldrick, 2008)'
_computing_publication_material 'SHELXTL (Sheldrick, 2008)'
_computing_structure_refinement 'SHELXL97 (Sheldrick, 2008)'
_computing_structure_solution 'SHELXS97 (Sheldrick, 2008)'
_diffrn_ambient_temperature 293(2)
_diffrn_measured_fraction_theta_full 0.996
_diffrn_measured_fraction_theta_max 0.996
_diffrn_measurement_device_type 'Bruker APEXII CCD'
_diffrn_measurement_method '\f and \w scans'
_diffrn_radiation_monochromator graphite
_diffrn_radiation_source 'fine-focus sealed tube'
_diffrn_radiation_type MoK\a
_diffrn_radiation_wavelength 0.71073
_diffrn_reflns_av_R_equivalents 0.0871
_diffrn_reflns_av_sigmaI/netI 0.0899
_diffrn_reflns_limit_h_max 15
_diffrn_reflns_limit_h_min -15
_diffrn_reflns_limit_k_max 14
_diffrn_reflns_limit_k_min -15
_diffrn_reflns_limit_l_max 16
_diffrn_reflns_limit_l_min -16
_diffrn_reflns_number 12275
_diffrn_reflns_theta_full 25.00
_diffrn_reflns_theta_max 25.00
_diffrn_reflns_theta_min 2.97
_exptl_absorpt_coefficient_mu 0.904
_exptl_absorpt_correction_T_max 0.8399
_exptl_absorpt_correction_T_min 0.8122
_exptl_absorpt_correction_type multi-scan
_exptl_absorpt_process_details '(SADABS; Sheldrick, 2003)'
_exptl_crystal_colour red
_exptl_crystal_density_diffrn 1.478
_exptl_crystal_density_method 'not measured'
_exptl_crystal_description block
_exptl_crystal_F_000 1064
_exptl_crystal_size_max 0.24
_exptl_crystal_size_mid 0.22
_exptl_crystal_size_min 0.20
_refine_diff_density_max 0.695
_refine_diff_density_min -0.386
_refine_ls_extinction_method none
_refine_ls_goodness_of_fit_ref 1.011
_refine_ls_hydrogen_treatment constr
_refine_ls_matrix_type full
_refine_ls_number_parameters 293
_refine_ls_number_reflns 4034
_refine_ls_number_restraints 0
_refine_ls_restrained_S_all 1.011
_refine_ls_R_factor_all 0.0820
_refine_ls_R_factor_gt 0.0581
_refine_ls_shift/su_max 0.001
_refine_ls_shift/su_mean 0.000
_refine_ls_structure_factor_coef Fsqd
_refine_ls_weighting_details 'calc w=1/[\s^2^(Fo^2^)+(0.0689P)^2^] where P=(Fo^2^+2Fc^2^)/3'
_refine_ls_weighting_scheme calc
_refine_ls_wR_factor_gt 0.1310
_refine_ls_wR_factor_ref 0.1402
_reflns_number_gt 2827
_reflns_number_total 4034
_reflns_threshold_expression I>2\s(I)
_cod_data_source_file su2386.cif
_cod_data_source_block I
_cod_original_sg_symbol_H-M 'P 21/c'
_cod_database_code 2234411
_cod_database_fobs_code 2234411

loop_
_symmetry_equiv_pos_site_id
_symmetry_equiv_pos_as_xyz
1 x,y,z
2 -x,1/2+y,1/2-z
3 -x,-y,-z
4 x,1/2-y,1/2+z

loop_
_atom_site_aniso_label
_atom_site_aniso_U_11
_atom_site_aniso_U_22
_atom_site_aniso_U_33
_atom_site_aniso_U_12
_atom_site_aniso_U_13
_atom_site_aniso_U_23
Co1 0.0578(3) 0.0354(3) 0.0523(3) 0.0018(2) 0.0148(2) 0.0031(2)
Cl5 0.0952(8) 0.0478(5) 0.0697(6) 0.0027(5) 0.0262(5) -0.0019(4)
O1 0.0540(13) 0.0457(14) 0.0556(13) 0.0024(11) 0.0173(11) 0.0083(10)
O2 0.0593(14) 0.0420(13) 0.0586(14) -0.0011(11) 0.0179(11) 0.0085(10)
O3 0.0649(16) 0.0616(16) 0.0533(14) 0.0079(13) 0.0158(12) 0.0069(11)
O4 0.0587(16) 0.0688(18) 0.0702(16) 0.0024(13) 0.0171(13) 0.0054(13)
O5 0.0599(14) 0.0371(12) 0.0615(13) -0.0006(11) 0.0192(11) 0.0021(10)
N1 0.0674(19) 0.0372(16) 0.0520(16) -0.0020(14) 0.0157(15) 0.0019(12)
N2 0.0667(19) 0.0432(17) 0.0551(17) 0.0056(14) 0.0136(16) 0.0072(13)
C1 0.064(2) 0.0339(18) 0.060(2) -0.0031(16) 0.0259(19) -0.0050(15)
C2 0.069(3) 0.050(2) 0.067(2) -0.0035(19) 0.029(2) -0.0060(17)
C3 0.072(3) 0.070(3) 0.087(3) -0.008(2) 0.032(2) -0.006(2)
C4 0.083(3) 0.082(3) 0.095(3) -0.016(3) 0.048(3) -0.003(3)
C5 0.097(3) 0.059(3) 0.074(3) -0.012(2) 0.041(3) 0.0032(19)
C6 0.070(2) 0.044(2) 0.062(2) -0.0035(18) 0.026(2) -0.0028(16)
C7 0.086(3) 0.041(2) 0.052(2) 0.0026(19) 0.025(2) 0.0048(15)
C8 0.082(3) 0.066(3) 0.052(2) -0.002(2) 0.011(2) 0.0086(17)
C9 0.069(3) 0.074(3) 0.067(2) 0.006(2) 0.007(2) 0.017(2)
C10 0.055(2) 0.046(2) 0.066(2) 0.0043(17) 0.0098(19) 0.0027(16)
C11 0.056(2) 0.044(2) 0.059(2) 0.0013(17) 0.0158(17) -0.0028(15)
C12 0.056(2) 0.069(3) 0.072(2) 0.0048(19) 0.0197(19) -0.002(2)
C13 0.070(3) 0.080(3) 0.075(3) 0.001(2) 0.034(2) -0.001(2)
C14 0.077(3) 0.066(3) 0.060(2) 0.002(2) 0.028(2) 0.0043(18)
C15 0.064(2) 0.0418(19) 0.056(2) 0.0031(17) 0.0192(18) -0.0021(15)
C16 0.060(2) 0.0353(18) 0.056(2) 0.0043(16) 0.0222(17) -0.0025(14)
C17 0.083(3) 0.067(3) 0.054(2) 0.010(2) 0.016(2) 0.0007(18)
C18 0.061(3) 0.076(3) 0.086(3) 0.004(2) 0.012(2) -0.002(2)
O6 0.128(4) 0.242(7) 0.143(4) -0.093(4) -0.033(3) 0.061(4)
N3 0.121(4) 0.159(6) 0.096(3) -0.056(4) 0.005(3) 0.032(3)
C19 0.148(6) 0.189(8) 0.115(4) -0.095(6) -0.021(4) 0.057(5)
C20 0.215(11) 0.292(18) 0.224(11) -0.008(10) 0.105(8) -0.032(11)
C21 0.138(6) 0.134(6) 0.103(4) -0.075(5) -0.019(4) 0.041(4)

loop_
_atom_site_type_symbol
_atom_site_label
_atom_site_fract_x
_atom_site_fract_y
_atom_site_fract_z
_atom_site_U_iso_or_equiv
_atom_site_thermal_displace_type
_atom_site_calc_flag
_atom_site_refinement_flags
_atom_site_occupancy
Co Co1 0.90848(4) 0.14998(3) 0.92275(3) 0.0496(2) Uani d . 1.000
Cl Cl5 0.92093(9) 0.30523(7) 0.98338(7) 0.0715(4) Uani d . 1.000
O O1 0.90866(18) 0.09840(17) 1.04805(16) 0.0522(8) Uani d . 1.000
O O2 1.06060(18) 0.13508(17) 0.97448(17) 0.0539(8) Uani d . 1.000
O O3 0.94754(18) 0.02362(19) 1.22469(16) 0.0611(9) Uani d . 1.000
O O4 1.26159(19) 0.1281(2) 1.08943(19) 0.0673(10) Uani d . 1.000
O O5 0.89466(17) 0.01086(16) 0.86955(15) 0.0533(8) Uani d . 1.000
N N1 0.9079(2) 0.1957(2) 0.7953(2) 0.0535(10) Uani d . 1.000
N N2 0.7567(2) 0.1638(2) 0.8674(2) 0.0569(10) Uani d . 1.000
C C1 1.1284(3) 0.1773(2) 0.9372(3) 0.0515(11) Uani d . 1.000
C C2 1.2396(3) 0.1745(3) 0.9968(3) 0.0606(14) Uani d . 1.000
C C3 1.3174(3) 0.2134(3) 0.9619(3) 0.0751(17) Uani d . 1.000
C C4 1.2861(4) 0.2591(4) 0.8665(4) 0.0822(17) Uani d . 1.000
C C5 1.1799(4) 0.2652(3) 0.8074(3) 0.0737(17) Uani d . 1.000
C C6 1.0988(3) 0.2252(3) 0.8418(3) 0.0578(12) Uani d . 1.000
C C7 0.9889(3) 0.2273(3) 0.7741(3) 0.0594(14) Uani d . 1.000
C C8 0.7993(3) 0.1895(3) 0.7181(3) 0.0698(16) Uani d . 1.000
C C9 0.7199(3) 0.2143(3) 0.7682(3) 0.0743(16) Uani d . 1.000
C C10 0.6880(3) 0.1424(3) 0.9111(3) 0.0586(12) Uani d . 1.000
C C11 0.7150(3) 0.1020(3) 1.0106(3) 0.0541(12) Uani d . 1.000
C C12 0.6303(3) 0.0808(3) 1.0478(3) 0.0663(14) Uani d . 1.000
C C13 0.6511(3) 0.0418(3) 1.1417(3) 0.0727(17) Uani d . 1.000
C C14 0.7565(3) 0.0214(3) 1.2036(3) 0.0665(16) Uani d . 1.000
C C15 0.8411(3) 0.0409(3) 1.1708(2) 0.0543(11) Uani d . 1.000
C C16 0.8231(3) 0.0820(2) 1.0729(2) 0.0499(11) Uani d . 1.000
C C17 0.9757(3) -0.0122(3) 1.3268(2) 0.0700(16) Uani d . 1.000
C C18 1.3706(3) 0.1101(4) 1.1502(3) 0.0778(17) Uani d . 1.000
O O6 0.5199(4) 0.9040(5) 0.2962(4) 0.192(3) Uani d . 1.000
N N3 0.6662(5) 0.9626(6) 0.4178(4) 0.134(3) Uani d . 1.000
C C19 0.7766(5) 0.9485(6) 0.4778(4) 0.168(4) Uani d . 1.000
C C20 0.6114(8) 1.0463(11) 0.4401(8) 0.236(8) Uani d . 1.000
C C21 0.6116(6) 0.9002(6) 0.3479(5) 0.141(3) Uani d . 1.000
H H3 1.39040 0.20920 1.00180 0.0900 Uiso c R 1.000
H H4 1.33860 0.28570 0.84310 0.0980 Uiso c R 1.000
H H5 1.16020 0.29590 0.74400 0.0890 Uiso c R 1.000
H H5A 0.87980 -0.03370 0.91700 0.0800 Uiso d R 1.000
H H5B 0.96130 -0.00860 0.86080 0.0800 Uiso d R 1.000
H H7 0.97560 0.25380 0.70950 0.0710 Uiso c R 1.000
H H8A 0.78620 0.12230 0.68970 0.0840 Uiso c R 1.000
H H8B 0.79280 0.23660 0.66340 0.0840 Uiso c R 1.000
H H9A 0.71680 0.28640 0.77700 0.0890 Uiso c R 1.000
H H9B 0.64820 0.19090 0.72730 0.0890 Uiso c R 1.000
H H10 0.61510 0.15420 0.87490 0.0700 Uiso c R 1.000
H H12 0.55890 0.09390 1.00710 0.0790 Uiso c R 1.000
H H13 0.59420 0.02860 1.16480 0.0870 Uiso c R 1.000
H H14 0.76990 -0.00570 1.26800 0.0800 Uiso c R 1.000
H H17A 0.95880 0.03830 1.36800 0.0840 Uiso c R 1.000
H H17B 1.05190 -0.02680 1.35360 0.0840 Uiso c R 1.000
H H17C 0.93540 -0.07210 1.32750 0.0840 Uiso c R 1.000
H H18A 1.40490 0.07070 1.11250 0.0940 Uiso c R 1.000
H H18B 1.37300 0.07430 1.21040 0.0940 Uiso c R 1.000
H H18C 1.40800 0.17290 1.16890 0.0940 Uiso c R 1.000
H H19A 0.80250 0.88730 0.45800 0.2020 Uiso c R 1.000
H H19B 0.78360 0.94460 0.54820 0.2020 Uiso c R 1.000
H H19C 0.81850 1.00400 0.46800 0.2020 Uiso c R 1.000
H H20A 0.53720 1.04620 0.39530 0.3540 Uiso c R 1.000
H H20B 0.64610 1.10710 0.43080 0.3540 Uiso c R 1.000
H H20C 0.61390 1.04200 0.50920 0.3540 Uiso c R 1.000
H H21 0.65020 0.84530 0.33730 0.1690 Uiso c R 1.000

loop_
_atom_type_symbol
_atom_type_description
_atom_type_scat_dispersion_real
_atom_type_scat_dispersion_imag
_atom_type_scat_source
C C 0.0033 0.0016 'International Tables Vol C Tables 4.2.6.8 and 6.1.1.4'
H H 0.0000 0.0000 'International Tables Vol C Tables 4.2.6.8 and 6.1.1.4'
N N 0.0061 0.0033 'International Tables Vol C Tables 4.2.6.8 and 6.1.1.4'
O O 0.0106 0.0060 'International Tables Vol C Tables 4.2.6.8 and 6.1.1.4'
Co Co 0.3494 0.9721 'International Tables Vol C Tables 4.2.6.8 and 6.1.1.4'
Cl Cl 0.1484 0.1585 'International Tables Vol C Tables 4.2.6.8 and 6.1.1.4'

loop_
_geom_angle_atom_site_label_1
_geom_angle_atom_site_label_2
_geom_angle_atom_site_label_3
_geom_angle
_geom_angle_publ_flag
Cl5 Co1 O1 90.38(7) no
Cl5 Co1 O2 91.29(8) no
Cl5 Co1 O5 178.77(8) no
Cl5 Co1 N1 92.15(9) no
Cl5 Co1 N2 89.67(9) no
O1 Co1 O2 86.75(10) no
O1 Co1 O5 88.87(9) no
O1 Co1 N1 177.47(11) no
O1 Co1 N2 94.58(11) no
O2 Co1 O5 89.63(10) no
O2 Co1 N1 93.16(11) no
O2 Co1 N2 178.35(11) no
O5 Co1 N1 88.60(10) no
O5 Co1 N2 89.42(11) no
N1 Co1 N2 85.46(12) no
Co1 O1 C16 125.8(2) no
Co1 O2 C1 125.4(2) no
C15 O3 C17 118.2(3) no
C2 O4 C18 119.0(3) no
Co1 O5 H5A 109.00 no
Co1 O5 H5B 109.00 no
H5A O5 H5B 110.00 no
Co1 N1 C7 126.8(3) no
Co1 N1 C8 111.5(2) no
C7 N1 C8 121.8(3) no
C9 N2 C10 119.8(3) no
Co1 N2 C10 126.9(3) no
Co1 N2 C9 113.0(2) no
C19 N3 C21 123.4(7) no
C20 N3 C21 118.7(8) no
C19 N3 C20 117.9(7) no
C2 C1 C6 117.6(4) no
O2 C1 C2 117.5(3) no
O2 C1 C6 124.9(4) no
O4 C2 C1 114.1(3) no
O4 C2 C3 124.4(4) no
C1 C2 C3 121.6(4) no
C2 C3 C4 119.7(4) no
C3 C4 C5 120.8(5) no
C4 C5 C6 120.4(4) no
C5 C6 C7 118.3(4) no
C1 C6 C5 120.0(4) no
C1 C6 C7 121.6(4) no
N1 C7 C6 125.1(4) no
N1 C8 C9 107.6(3) no
N2 C9 C8 106.9(3) no
N2 C10 C11 125.0(4) no
C12 C11 C16 119.2(3) no
C10 C11 C16 122.4(4) no
C10 C11 C12 118.5(4) no
C11 C12 C13 121.1(4) no
C12 C13 C14 120.5(4) no
C13 C14 C15 120.4(4) no
O3 C15 C14 125.5(3) no
C14 C15 C16 121.0(3) no
O3 C15 C16 113.5(3) no
C11 C16 C15 117.8(4) no
O1 C16 C15 116.8(3) no
O1 C16 C11 125.4(3) no
C2 C3 H3 120.00 no
C4 C3 H3 120.00 no
C5 C4 H4 120.00 no
C3 C4 H4 120.00 no
C4 C5 H5 120.00 no
C6 C5 H5 120.00 no
N1 C7 H7 118.00 no
C6 C7 H7 117.00 no
C9 C8 H8B 110.00 no
H8A C8 H8B 108.00 no
C9 C8 H8A 110.00 no
N1 C8 H8A 110.00 no
N1 C8 H8B 110.00 no
N2 C9 H9A 110.00 no
N2 C9 H9B 110.00 no
C8 C9 H9A 110.00 no
C8 C9 H9B 110.00 no
H9A C9 H9B 109.00 no
C11 C10 H10 117.00 no
N2 C10 H10 118.00 no
C11 C12 H12 120.00 no
C13 C12 H12 119.00 no
C12 C13 H13 120.00 no
C14 C13 H13 120.00 no
C15 C14 H14 120.00 no
C13 C14 H14 120.00 no
O3 C17 H17B 109.00 no
H17A C17 H17C 109.00 no
O3 C17 H17C 110.00 no
H17A C17 H17B 109.00 no
O3 C17 H17A 110.00 no
H17B C17 H17C 109.00 no
O4 C18 H18C 110.00 no
H18A C18 H18C 109.00 no
H18B C18 H18C 110.00 no
H18A C18 H18B 109.00 no
O4 C18 H18A 109.00 no
O4 C18 H18B 109.00 no
O6 C21 N3 128.4(8) no
N3 C19 H19A 109.00 no
N3 C19 H19B 109.00 no
N3 C19 H19C 110.00 no
H19A C19 H19B 109.00 no
H19A C19 H19C 110.00 no
H19B C19 H19C 109.00 no
N3 C20 H20A 109.00 no
N3 C20 H20B 109.00 no
N3 C20 H20C 109.00 no
H20A C20 H20B 110.00 no
H20A C20 H20C 109.00 no
H20B C20 H20C 110.00 no
O6 C21 H21 116.00 no
N3 C21 H21 116.00 no

loop_
_geom_bond_atom_site_label_1
_geom_bond_atom_site_label_2
_geom_bond_distance
_geom_bond_publ_flag
Co1 Cl5 2.2193(11) no
Co1 O1 1.885(2) no
Co1 O2 1.887(3) no
Co1 O5 1.982(2) no
Co1 N1 1.884(3) no
Co1 N2 1.883(3) no
O1 C16 1.305(5) no
O2 C1 1.305(5) no
O3 C15 1.360(4) no
O3 C17 1.430(4) no
O4 C2 1.375(5) no
O4 C18 1.411(5) no
O5 H5A 0.9600 no
O5 H5B 0.9600 no
O6 C21 1.173(9) no
N1 C7 1.271(5) no
N1 C8 1.465(5) no
N2 C10 1.286(5) no
N2 C9 1.468(5) no
N3 C19 1.416(9) no
N3 C20 1.419(15) no
N3 C21 1.296(10) no
C1 C6 1.409(5) no
C1 C2 1.411(6) no
C2 C3 1.378(6) no
C3 C4 1.395(7) no
C4 C5 1.357(7) no
C5 C6 1.416(7) no
C6 C7 1.428(6) no
C8 C9 1.482(6) no
C10 C11 1.420(6) no
C11 C12 1.411(6) no
C11 C16 1.412(5) no
C12 C13 1.352(6) no
C13 C14 1.384(6) no
C14 C15 1.366(6) no
C15 C16 1.419(4) no
C3 H3 0.9300 no
C4 H4 0.9300 no
C5 H5 0.9300 no
C7 H7 0.9300 no
C8 H8B 0.9700 no
C8 H8A 0.9700 no
C9 H9B 0.9700 no
C9 H9A 0.9700 no
C10 H10 0.9300 no
C12 H12 0.9300 no
C13 H13 0.9300 no
C14 H14 0.9300 no
C17 H17A 0.9600 no
C17 H17B 0.9600 no
C17 H17C 0.9600 no
C18 H18B 0.9600 no
C18 H18C 0.9600 no
C18 H18A 0.9600 no
C19 H19A 0.9600 no
C19 H19B 0.9600 no
C19 H19C 0.9600 no
C20 H20A 0.9600 no
C20 H20B 0.9600 no
C20 H20C 0.9600 no
C21 H21 0.9300 no

loop_
_geom_hbond_atom_site_label_D
_geom_hbond_atom_site_label_H
_geom_hbond_atom_site_label_A
_geom_hbond_site_symmetry_A
_geom_hbond_distance_DH
_geom_hbond_distance_HA
_geom_hbond_distance_DA
_geom_hbond_angle_DHA
_geom_hbond_publ_flag
O5 H5A O2 3_757 0.96 1.98 2.830(3) 146 yes
O5 H5A O4 3_757 0.96 2.22 2.964(4) 134 yes
O5 H5B O1 3_757 0.96 2.11 2.840(3) 131 yes
O5 H5B O3 3_757 0.96 1.97 2.854(3) 151 yes
C9 H9B O6 3_666 0.97 2.47 3.355(7) 152 yes
C10 H10 O6 3_666 0.93 2.56 3.287(7) 135 yes
C17 H17A Cl5 4_555 0.96 2.79 3.744(4) 175 yes

loop_
_geom_torsion_atom_site_label_1
_geom_torsion_atom_site_label_2
_geom_torsion_atom_site_label_3
_geom_torsion_atom_site_label_4
_geom_torsion
_geom_torsion_publ_flag
Cl5 Co1 O1 C16 90.4(2) no
O2 Co1 O1 C16 -178.3(2) no
O5 Co1 O1 C16 -88.6(2) no
N2 Co1 O1 C16 0.7(2) no
Cl5 Co1 O2 C1 -73.5(2) no
O1 Co1 O2 C1 -163.8(3) no
O5 Co1 O2 C1 107.3(3) no
N1 Co1 O2 C1 18.7(3) no
Cl5 Co1 N1 C7 75.7(3) no
Cl5 Co1 N1 C8 -105.3(2) no
O2 Co1 N1 C7 -15.8(3) no
O2 Co1 N1 C8 163.3(2) no
O5 Co1 N1 C7 -105.3(3) no
O5 Co1 N1 C8 73.7(2) no
N2 Co1 N1 C7 165.2(3) no
N2 Co1 N1 C8 -15.8(2) no
Cl5 Co1 N2 C9 83.4(2) no
Cl5 Co1 N2 C10 -89.9(3) no
O1 Co1 N2 C9 173.8(2) no
O1 Co1 N2 C10 0.5(3) no
O5 Co1 N2 C9 -97.4(2) no
O5 Co1 N2 C10 89.3(3) no
N1 Co1 N2 C9 -8.8(2) no
N1 Co1 N2 C10 177.9(3) no
Co1 O1 C16 C11 -1.3(4) no
Co1 O1 C16 C15 178.8(2) no
Co1 O2 C1 C2 167.5(2) no
Co1 O2 C1 C6 -12.7(5) no
C17 O3 C15 C16 176.4(3) no
C17 O3 C15 C14 -4.1(5) no
C18 O4 C2 C3 -6.1(6) no
C18 O4 C2 C1 172.4(3) no
Co1 N1 C8 C9 36.3(3) no
C7 N1 C8 C9 -144.6(4) no
Co1 N1 C7 C6 6.2(6) no
C8 N1 C7 C6 -172.7(4) no
Co1 N2 C9 C8 30.5(4) no
C9 N2 C10 C11 -174.1(4) no
Co1 N2 C10 C11 -1.2(6) no
C10 N2 C9 C8 -155.7(3) no
C19 N3 C21 O6 178.1(8) no
C20 N3 C21 O6 2.1(13) no
O2 C1 C6 C5 -177.6(3) no
C2 C1 C6 C7 176.8(4) no
O2 C1 C2 O4 -1.3(5) no
O2 C1 C6 C7 -3.0(6) no
O2 C1 C2 C3 177.3(3) no
C2 C1 C6 C5 2.2(5) no
C6 C1 C2 C3 -2.6(5) no
C6 C1 C2 O4 178.9(3) no
C1 C2 C3 C4 1.7(6) no
O4 C2 C3 C4 -180.0(4) no
C2 C3 C4 C5 -0.4(7) no
C3 C4 C5 C6 0.1(7) no
C4 C5 C6 C7 -175.8(4) no
C4 C5 C6 C1 -1.0(6) no
C5 C6 C7 N1 -178.8(4) no
C1 C6 C7 N1 6.6(6) no
N1 C8 C9 N2 -41.8(4) no
N2 C10 C11 C16 0.7(6) no
N2 C10 C11 C12 -179.0(4) no
C10 C11 C12 C13 179.7(4) no
C16 C11 C12 C13 0.0(6) no
C12 C11 C16 C15 0.1(5) no
C12 C11 C16 O1 -179.7(3) no
C10 C11 C16 O1 0.6(5) no
C10 C11 C16 C15 -179.5(3) no
C11 C12 C13 C14 -0.2(6) no
C12 C13 C14 C15 0.3(6) no
C13 C14 C15 C16 -0.2(6) no
C13 C14 C15 O3 -179.7(4) no
O3 C15 C16 C11 179.6(3) no
C14 C15 C16 O1 179.8(3) no
C14 C15 C16 C11 0.0(5) no
O3 C15 C16 O1 -0.6(4) no
